data_7034338
loop_
_publ_author_name
'Naktode, Kishor'
'Bhattacharjee, Jayeeta'
'Nayek, Hari Pada'
'Panda, Tarun K.'

_publ_section_title
;
 Imidazol-2-ylidene-N'-phenylureate ligands in alkali and alkaline earth
 metal coordination spheres - heterocubane core to polymeric structural
 motif formation.
;
_journal_issue 16
_journal_name_full 'Dalton transactions (Cambridge, England : 2003)'
_journal_page_first 7458
_journal_page_last 7469
_journal_paper_doi 10.1039/c5dt00490j
_journal_volume 44
_journal_year 2015
_chemical_formula_sum 'C37 H69 Ca K N6 O Si4'
_chemical_formula_weight 805.52
_chemical_name_systematic
;
 ?
;
_space_group_crystal_system monoclinic
_space_group_IT_number 14
_space_group_name_Hall '-P 2ybc'
_space_group_name_H-M_alt 'P 1 21/c 1'
_symmetry_space_group_name_Hall '-P 2ybc'
_symmetry_space_group_name_H-M 'P 1 21/c 1'
_atom_sites_solution_hydrogens geom
_audit_creation_method SHELXL-2013
_audit_update_record
;
2015-03-02 deposited with the CCDC.
2015-03-09 downloaded from the CCDC.
;
_cell_angle_alpha 90
_cell_angle_beta 103.948(2)
_cell_angle_gamma 90
_cell_formula_units_Z 4
_cell_length_a 13.3821(4)
_cell_length_b 18.2812(3)
_cell_length_c 18.9510(5)
_cell_measurement_reflns_used 6792
_cell_measurement_temperature 150(2)
_cell_measurement_theta_max 70.6772
_cell_measurement_theta_min 3.4021
_cell_volume 4499.5(2)
_computing_cell_refinement
'CrysAlisPro, Agilent Technologies,Version 1.171.35.19 (release 27-10-2011CrysAlis171 .NET)(compiled Oct 27'
_computing_data_collection
'CrysAlisPro, Agilent Technologies,Version 1.171.35.19 (release 27-10-2011CrysAlis171 .NET)(compiled Oct 27'
_computing_data_reduction
'CrysAlisPro, Agilent Technologies,Version 1.171.35.19 (release 27-10-2011CrysAlis171 .NET)(compiled Oct 27'
_computing_molecular_graphics 'ORTEP III & Olex 2.1'
_computing_publication_material WinGX
_computing_structure_refinement 'SHELXL-2013 (Sheldrick, 2013)'
_computing_structure_solution 'SHELXL-2013 (Sheldrick, 2013)'
_diffrn_ambient_temperature 150(2)
_diffrn_measured_fraction_theta_full 0.999
_diffrn_measured_fraction_theta_max 0.978
_diffrn_measurement_device_type 'SuperNova, Dual, Cu at zero, Eos'
_diffrn_radiation_type CuK\a
_diffrn_radiation_wavelength 1.54184
_diffrn_reflns_av_R_equivalents 0.0397
_diffrn_reflns_av_unetI/netI 0.0568
_diffrn_reflns_Laue_measured_fraction_full 0.999
_diffrn_reflns_Laue_measured_fraction_max 0.978
_diffrn_reflns_limit_h_max 15
_diffrn_reflns_limit_h_min -15
_diffrn_reflns_limit_k_max 22
_diffrn_reflns_limit_k_min -14
_diffrn_reflns_limit_l_max 22
_diffrn_reflns_limit_l_min -21
_diffrn_reflns_number 17614
_diffrn_reflns_point_group_measured_fraction_full 0.999
_diffrn_reflns_point_group_measured_fraction_max 0.978
_diffrn_reflns_theta_full 67.684
_diffrn_reflns_theta_max 70.776
_diffrn_reflns_theta_min 3.403
_diffrn_source 'SuperNova (Cu) X-ray Source'
_exptl_absorpt_coefficient_mu 3.315
_exptl_absorpt_correction_T_max 1.00000
_exptl_absorpt_correction_T_min 0.62213
_exptl_absorpt_correction_type multi-scan
_exptl_absorpt_process_details
'CrysAlisPro, Agilent Technologies,Version 1.171.35.19 (release 27-10-2011 CrysAlis171 .NET)(compiled Oct 27'
_exptl_crystal_colour colorless
_exptl_crystal_density_diffrn 1.189
_exptl_crystal_description block
_exptl_crystal_F_000 1744
_exptl_crystal_size_max 0.28
_exptl_crystal_size_mid 0.25
_exptl_crystal_size_min 0.19
_refine_diff_density_max 0.295
_refine_diff_density_min -0.408
_refine_diff_density_rms 0.063
_refine_ls_extinction_method none
_refine_ls_goodness_of_fit_ref 0.997
_refine_ls_hydrogen_treatment constr
_refine_ls_matrix_type full
_refine_ls_number_parameters 389
_refine_ls_number_reflns 8468
_refine_ls_number_restraints 0
_refine_ls_restrained_S_all 0.997
_refine_ls_R_factor_all 0.0549
_refine_ls_R_factor_gt 0.0418
_refine_ls_shift/su_max 0.001
_refine_ls_shift/su_mean 0.000
_refine_ls_structure_factor_coef Fsqd
_refine_ls_weighting_details 'w=1/[\s^2^(Fo^2^)+(0.0493P)^2^] where P=(Fo^2^+2Fc^2^)/3'
_refine_ls_weighting_scheme calc
_refine_ls_wR_factor_gt 0.1041
_refine_ls_wR_factor_ref 0.1128
_reflns_Friedel_coverage 0.000
_reflns_number_gt 6548
_reflns_number_total 8468
_reflns_threshold_expression 'I > 2\s(I)'
_cod_data_source_file c5dt00490j2.cif
_cod_data_source_block 4a
_cod_depositor_comments 'Adding full bibliography for 7034333--7034339.cif.'
_cod_database_code 7034338
_shelx_space_group_comment
;
The symmetry employed for this shelxl refinement is uniquely defined
by the following loop, which should always be used as a source of
symmetry information in preference to the above space-group names.
They are only intended as comments.
;
_shelxl_version_number 2013-4

loop_
_space_group_symop_operation_xyz
'x, y, z'
'-x, y+1/2, -z+1/2'
'-x, -y, -z'
'x, -y-1/2, z-1/2'

loop_
_atom_site_label
_atom_site_type_symbol
_atom_site_fract_x
_atom_site_fract_y
_atom_site_fract_z
_atom_site_U_iso_or_equiv
_atom_site_adp_type
_atom_site_occupancy
_atom_site_site_symmetry_order
_atom_site_calc_flag
_atom_site_refinement_flags_posn
_atom_site_refinement_flags_adp
Ca1 Ca 0.66808(3) 0.19711(2) 0.23478(3) 0.03170(12) Uani 1 1 d . .
K1 K 0.52134(4) 0.02138(3) 0.25569(3) 0.03811(13) Uani 1 1 d . .
Si1 Si 0.77891(5) 0.32193(4) 0.36227(4) 0.04227(18) Uani 1 1 d . .
Si2 Si 0.88439(5) 0.29976(4) 0.24046(4) 0.03762(17) Uani 1 1 d . .
Si3 Si 0.66098(5) 0.05828(3) 0.11378(4) 0.03552(16) Uani 1 1 d . .
Si4 Si 0.79856(5) 0.03746(3) 0.26514(3) 0.03041(14) Uani 1 1 d . .
O1 O 0.50510(11) 0.16427(8) 0.25131(8) 0.0326(4) Uani 1 1 d . .
N1 N 0.35655(13) 0.23380(10) 0.21401(10) 0.0293(4) Uani 1 1 d . .
N2 N 0.30668(15) 0.17184(10) 0.31460(10) 0.0340(4) Uani 1 1 d . .
N3 N 0.23369(13) 0.13737(10) 0.20328(10) 0.0322(4) Uani 1 1 d . .
N4 N 0.51929(13) 0.27056(10) 0.19614(10) 0.0302(4) Uani 1 1 d . .
N5 N 0.70079(13) 0.07679(10) 0.20319(10) 0.0281(4) Uani 1 1 d . .
N6 N 0.79638(14) 0.27872(10) 0.28806(11) 0.0342(4) Uani 1 1 d . .
C1 C 0.30565(16) 0.18399(12) 0.24328(12) 0.0290(5) Uani 1 1 d . .
C2 C 0.19297(19) 0.09505(14) 0.25075(15) 0.0424(6) Uani 1 1 d . .
H2 H 0.1433 0.0587 0.2376 0.051 Uiso 1 1 calc R U
C3 C 0.2373(2) 0.11557(14) 0.31767(15) 0.0440(6) Uani 1 1 d . .
H3 H 0.2246 0.0958 0.3599 0.053 Uiso 1 1 calc R U
C4 C 0.3655(2) 0.21025(13) 0.38237(13) 0.0399(6) Uani 1 1 d . .
C5 C 0.4063(3) 0.28353(15) 0.36426(15) 0.0619(9) Uani 1 1 d . .
H5A H 0.3498 0.3137 0.3398 0.093 Uiso 1 1 calc R U
H5B H 0.4525 0.2761 0.3333 0.093 Uiso 1 1 calc R U
H5C H 0.4423 0.3072 0.4083 0.093 Uiso 1 1 calc R U
C6 C 0.2917(2) 0.2236(2) 0.43123(16) 0.0705(10) Uani 1 1 d . .
H6A H 0.2364 0.2547 0.4065 0.106 Uiso 1 1 calc R U
H6B H 0.3281 0.2468 0.4754 0.106 Uiso 1 1 calc R U
H6C H 0.2641 0.1778 0.4424 0.106 Uiso 1 1 calc R U
C7 C 0.4526(2) 0.16117(15) 0.42107(14) 0.0483(7) Uani 1 1 d . .
H7A H 0.4250 0.1153 0.4324 0.072 Uiso 1 1 calc R U
H7B H 0.4893 0.1843 0.4652 0.072 Uiso 1 1 calc R U
H7C H 0.4987 0.1527 0.3902 0.072 Uiso 1 1 calc R U
C8 C 0.19928(18) 0.13629(14) 0.12179(13) 0.0379(5) Uani 1 1 d . .
C9 C 0.1192(2) 0.07597(15) 0.09859(16) 0.0544(7) Uani 1 1 d . .
H9A H 0.0611 0.0855 0.1186 0.082 Uiso 1 1 calc R U
H9B H 0.1491 0.0297 0.1160 0.082 Uiso 1 1 calc R U
H9C H 0.0972 0.0748 0.0465 0.082 Uiso 1 1 calc R U
C10 C 0.1497(2) 0.21027(14) 0.09632(15) 0.0507(7) Uani 1 1 d . .
H10A H 0.0925 0.2184 0.1176 0.076 Uiso 1 1 calc R U
H10B H 0.1261 0.2102 0.0443 0.076 Uiso 1 1 calc R U
H10C H 0.1996 0.2485 0.1111 0.076 Uiso 1 1 calc R U
C11 C 0.2909(2) 0.12069(15) 0.08949(14) 0.0475(6) Uani 1 1 d . .
H11A H 0.3201 0.0741 0.1065 0.071 Uiso 1 1 calc R U
H11B H 0.3419 0.1582 0.1042 0.071 Uiso 1 1 calc R U
H11C H 0.2685 0.1199 0.0374 0.071 Uiso 1 1 calc R U
C12 C 0.45740(16) 0.22278(12) 0.22041(12) 0.0291(5) Uani 1 1 d . .
C15 C 0.7155(3) 0.25920(18) 0.41662(17) 0.0693(9) Uani 1 1 d . .
H15A H 0.6527 0.2405 0.3861 0.104 Uiso 1 1 calc R U
H15B H 0.7003 0.2857 0.4565 0.104 Uiso 1 1 calc R U
H15C H 0.7609 0.2193 0.4350 0.104 Uiso 1 1 calc R U
C16 C 0.6883(2) 0.40219(15) 0.33974(16) 0.0532(7) Uani 1 1 d . .
H16A H 0.7158 0.4372 0.3117 0.080 Uiso 1 1 calc R U
H16B H 0.6806 0.4246 0.3839 0.080 Uiso 1 1 calc R U
H16C H 0.6224 0.3856 0.3121 0.080 Uiso 1 1 calc R U
C17 C 0.9005(2) 0.35546(18) 0.42603(17) 0.0709(10) Uani 1 1 d . .
H17A H 0.9359 0.3879 0.4005 0.106 Uiso 1 1 calc R U
H17B H 0.9440 0.3145 0.4443 0.106 Uiso 1 1 calc R U
H17C H 0.8836 0.3811 0.4659 0.106 Uiso 1 1 calc R U
C18 C 0.8904(2) 0.40019(14) 0.22045(18) 0.0584(8) Uani 1 1 d . .
H18A H 0.9082 0.4270 0.2653 0.088 Uiso 1 1 calc R U
H18B H 0.8245 0.4163 0.1923 0.088 Uiso 1 1 calc R U
H18C H 0.9416 0.4085 0.1935 0.088 Uiso 1 1 calc R U
C19 C 1.02084(19) 0.27301(16) 0.28589(18) 0.0573(8) Uani 1 1 d . .
H19A H 1.0232 0.2219 0.2978 0.086 Uiso 1 1 calc R U
H19B H 1.0442 0.3011 0.3296 0.086 Uiso 1 1 calc R U
H19C H 1.0645 0.2824 0.2535 0.086 Uiso 1 1 calc R U
C20 C 0.8492(2) 0.25265(15) 0.14925(14) 0.0484(7) Uani 1 1 d . .
H20A H 0.8446 0.2009 0.1563 0.073 Uiso 1 1 calc R U
H20B H 0.9010 0.2624 0.1232 0.073 Uiso 1 1 calc R U
H20C H 0.7840 0.2707 0.1218 0.073 Uiso 1 1 calc R U
C21 C 0.7667(3) 0.03277(18) 0.06851(16) 0.0659(9) Uani 1 1 d . .
H21A H 0.8029 -0.0092 0.0923 0.099 Uiso 1 1 calc R U
H21B H 0.8137 0.0730 0.0718 0.099 Uiso 1 1 calc R U
H21C H 0.7374 0.0215 0.0183 0.099 Uiso 1 1 calc R U
C22 C 0.5926(2) 0.14036(13) 0.06481(13) 0.0444(6) Uani 1 1 d . .
H22A H 0.5379 0.1545 0.0867 0.067 Uiso 1 1 calc R U
H22B H 0.5646 0.1283 0.0146 0.067 Uiso 1 1 calc R U
H22C H 0.6405 0.1801 0.0682 0.067 Uiso 1 1 calc R U
C23 C 0.5651(2) -0.01885(15) 0.09579(15) 0.0612(9) Uani 1 1 d . .
H23A H 0.5095 -0.0081 0.1181 0.092 Uiso 1 1 calc R U
H23B H 0.5982 -0.0634 0.1158 0.092 Uiso 1 1 calc R U
H23C H 0.5385 -0.0245 0.0443 0.092 Uiso 1 1 calc R U
C24 C 0.7930(2) 0.07511(14) 0.35668(13) 0.0452(6) Uani 1 1 d . .
H24A H 0.7267 0.0648 0.3656 0.068 Uiso 1 1 calc R U
H24B H 0.8036 0.1271 0.3573 0.068 Uiso 1 1 calc R U
H24C H 0.8457 0.0527 0.3938 0.068 Uiso 1 1 calc R U
C25 C 0.93023(18) 0.06020(14) 0.25351(16) 0.0469(7) Uani 1 1 d . .
H25A H 0.9374 0.0421 0.2074 0.070 Uiso 1 1 calc R U
H25B H 0.9812 0.0379 0.2919 0.070 Uiso 1 1 calc R U
H25C H 0.9395 0.1123 0.2553 0.070 Uiso 1 1 calc R U
C26 C 0.79372(19) -0.06570(12) 0.26720(14) 0.0410(6) Uani 1 1 d . .
H26A H 0.7967 -0.0847 0.2205 0.061 Uiso 1 1 calc R U
H26B H 0.7308 -0.0811 0.2785 0.061 Uiso 1 1 calc R U
H26C H 0.8512 -0.0838 0.3036 0.061 Uiso 1 1 calc R U
C31 C 0.48731(16) 0.33526(12) 0.15900(11) 0.0289(5) Uani 1 1 d . .
C32 C 0.56697(18) 0.38003(12) 0.14534(13) 0.0349(5) Uani 1 1 d . .
H32 H 0.6350 0.3654 0.1628 0.042 Uiso 1 1 calc R U
C33 C 0.5467(2) 0.44452(13) 0.10695(13) 0.0408(6) Uani 1 1 d . .
H33 H 0.6011 0.4722 0.0989 0.049 Uiso 1 1 calc R U
C34 C 0.4469(2) 0.46889(13) 0.08020(13) 0.0382(6) Uani 1 1 d . .
H34 H 0.4335 0.5124 0.0543 0.046 Uiso 1 1 calc R U
C35 C 0.36760(19) 0.42645(13) 0.09323(12) 0.0359(5) Uani 1 1 d . .
H35 H 0.2999 0.4417 0.0753 0.043 Uiso 1 1 calc R U
C36 C 0.38658(17) 0.36146(12) 0.13245(12) 0.0325(5) Uani 1 1 d . .
H36 H 0.3315 0.3349 0.1412 0.039 Uiso 1 1 calc R U

loop_
_atom_site_aniso_label
_atom_site_aniso_U_11
_atom_site_aniso_U_22
_atom_site_aniso_U_33
_atom_site_aniso_U_23
_atom_site_aniso_U_13
_atom_site_aniso_U_12
Ca1 0.0240(2) 0.0233(2) 0.0483(3) -0.00472(19) 0.00984(19) -0.00120(17)
K1 0.0388(3) 0.0304(3) 0.0465(3) 0.0070(2) 0.0129(2) -0.0020(2)
Si1 0.0361(4) 0.0407(4) 0.0481(4) -0.0152(3) 0.0062(3) 0.0021(3)
Si2 0.0283(3) 0.0267(3) 0.0601(4) -0.0056(3) 0.0149(3) -0.0042(3)
Si3 0.0433(4) 0.0284(3) 0.0339(3) -0.0044(3) 0.0075(3) -0.0032(3)
Si4 0.0260(3) 0.0256(3) 0.0401(4) 0.0011(3) 0.0088(2) 0.0015(2)
O1 0.0274(8) 0.0253(8) 0.0461(9) 0.0048(7) 0.0111(7) 0.0027(6)
N1 0.0263(9) 0.0255(10) 0.0368(10) 0.0025(8) 0.0089(8) -0.0014(8)
N2 0.0367(11) 0.0297(10) 0.0378(11) 0.0026(8) 0.0131(8) 0.0019(8)
N3 0.0257(9) 0.0299(10) 0.0429(11) 0.0018(8) 0.0120(8) -0.0037(8)
N4 0.0250(9) 0.0252(10) 0.0417(11) 0.0035(8) 0.0106(8) -0.0014(8)
N5 0.0265(9) 0.0251(10) 0.0332(10) -0.0010(8) 0.0082(7) 0.0018(7)
N6 0.0274(10) 0.0293(10) 0.0469(12) -0.0081(9) 0.0111(8) -0.0031(8)
C1 0.0235(10) 0.0245(11) 0.0402(13) 0.0018(9) 0.0099(9) 0.0053(9)
C2 0.0361(13) 0.0358(14) 0.0605(17) 0.0053(12) 0.0218(12) -0.0080(11)
C3 0.0494(15) 0.0383(14) 0.0520(16) 0.0092(12) 0.0273(13) -0.0038(12)
C4 0.0519(15) 0.0338(14) 0.0342(13) -0.0013(10) 0.0110(11) 0.0051(11)
C5 0.099(3) 0.0340(15) 0.0426(16) -0.0033(12) -0.0031(16) -0.0027(16)
C6 0.064(2) 0.097(3) 0.0519(18) -0.0200(18) 0.0170(15) 0.0191(19)
C7 0.0519(16) 0.0416(16) 0.0494(16) 0.0063(12) 0.0087(12) 0.0059(13)
C8 0.0334(12) 0.0372(14) 0.0407(14) -0.0006(11) 0.0044(10) -0.0051(10)
C9 0.0443(16) 0.0467(17) 0.0658(19) -0.0054(14) 0.0009(13) -0.0144(13)
C10 0.0424(15) 0.0470(17) 0.0552(17) 0.0059(13) -0.0031(12) -0.0021(13)
C11 0.0454(15) 0.0524(17) 0.0458(15) -0.0071(13) 0.0130(12) -0.0031(13)
C12 0.0285(11) 0.0263(11) 0.0316(11) -0.0012(9) 0.0052(9) -0.0010(9)
C15 0.086(2) 0.071(2) 0.061(2) -0.0047(17) 0.0370(18) 0.0119(19)
C16 0.0474(16) 0.0457(17) 0.0644(19) -0.0226(14) 0.0095(13) 0.0077(13)
C17 0.0532(18) 0.077(2) 0.069(2) -0.0332(18) -0.0113(15) 0.0127(17)
C18 0.0524(17) 0.0304(15) 0.098(2) 0.0000(15) 0.0295(16) -0.0066(13)
C19 0.0305(13) 0.0510(18) 0.089(2) -0.0109(16) 0.0126(14) 0.0020(13)
C20 0.0503(16) 0.0432(16) 0.0585(17) -0.0022(13) 0.0262(13) -0.0036(13)
C21 0.079(2) 0.077(2) 0.0475(17) -0.0138(16) 0.0268(16) 0.0135(18)
C22 0.0545(16) 0.0395(15) 0.0353(13) 0.0046(11) 0.0030(11) -0.0102(12)
C23 0.086(2) 0.0361(16) 0.0484(17) 0.0029(13) -0.0092(15) -0.0179(15)
C24 0.0488(15) 0.0431(15) 0.0391(14) -0.0018(11) 0.0014(11) 0.0042(12)
C25 0.0299(13) 0.0369(15) 0.0747(19) 0.0098(13) 0.0140(12) 0.0021(11)
C26 0.0432(14) 0.0298(13) 0.0526(16) 0.0047(11) 0.0169(12) 0.0025(11)
C31 0.0321(11) 0.0260(11) 0.0304(11) -0.0041(9) 0.0111(9) -0.0028(9)
C32 0.0326(12) 0.0300(12) 0.0447(14) 0.0018(10) 0.0144(10) -0.0026(10)
C33 0.0493(15) 0.0351(14) 0.0434(14) 0.0027(11) 0.0216(12) -0.0101(11)
C34 0.0543(15) 0.0271(12) 0.0358(13) 0.0033(10) 0.0157(11) -0.0014(11)
C35 0.0394(13) 0.0318(13) 0.0351(13) 0.0018(10) 0.0060(10) 0.0018(10)
C36 0.0327(12) 0.0295(12) 0.0361(12) 0.0004(10) 0.0101(9) -0.0024(10)

loop_
_atom_type_symbol
_atom_type_description
_atom_type_scat_dispersion_real
_atom_type_scat_dispersion_imag
_atom_type_scat_source
Ca Ca 0.3641 1.2855 'International Tables Vol C Tables 4.2.6.8 and 6.1.1.4'
K K 0.3868 1.0657 'International Tables Vol C Tables 4.2.6.8 and 6.1.1.4'
Si Si 0.2541 0.3302 'International Tables Vol C Tables 4.2.6.8 and 6.1.1.4'
O O 0.0492 0.0322 'International Tables Vol C Tables 4.2.6.8 and 6.1.1.4'
N N 0.0311 0.0180 'International Tables Vol C Tables 4.2.6.8 and 6.1.1.4'
C C 0.0181 0.0091 'International Tables Vol C Tables 4.2.6.8 and 6.1.1.4'
H H 0.0000 0.0000 'International Tables Vol C Tables 4.2.6.8 and 6.1.1.4'

loop_
_geom_angle_atom_site_label_1
_geom_angle_atom_site_label_2
_geom_angle_atom_site_label_3
_geom_angle
_geom_angle_site_symmetry_1
_geom_angle_site_symmetry_3
N6 Ca1 N5 123.42(7) . .
N6 Ca1 O1 136.03(6) . .
N5 Ca1 O1 91.76(6) . .
N6 Ca1 N4 104.45(7) . .
N5 Ca1 N4 130.33(6) . .
O1 Ca1 N4 56.54(6) . .
N6 Ca1 C12 123.84(7) . .
N5 Ca1 C12 112.12(6) . .
O1 Ca1 C12 27.67(6) . .
N4 Ca1 C12 28.87(6) . .
N6 Ca1 Si4 100.60(5) . .
N5 Ca1 Si4 27.60(4) . .
O1 Ca1 Si4 102.38(4) . .
N4 Ca1 Si4 154.77(5) . .
C12 Ca1 Si4 128.83(5) . .
N6 Ca1 Si1 26.50(5) . .
N5 Ca1 Si1 137.31(5) . .
O1 Ca1 Si1 109.67(4) . .
N4 Ca1 Si1 91.69(5) . .
C12 Ca1 Si1 102.30(5) . .
Si4 Ca1 Si1 109.90(2) . .
N6 Ca1 Si3 132.17(5) . .
N5 Ca1 Si3 26.77(4) . .
O1 Ca1 Si3 91.33(4) . .
N4 Ca1 Si3 109.24(5) . .
C12 Ca1 Si3 101.24(5) . .
Si4 Ca1 Si3 53.160(17) . .
Si1 Ca1 Si3 156.46(2) . .
N6 Ca1 Si2 26.09(5) . .
N5 Ca1 Si2 108.23(5) . .
O1 Ca1 Si2 159.58(4) . .
N4 Ca1 Si2 109.88(5) . .
C12 Ca1 Si2 137.07(5) . .
Si4 Ca1 Si2 93.999(18) . .
Si1 Ca1 Si2 52.340(19) . .
Si3 Ca1 Si2 108.38(2) . .
N6 Ca1 K1 147.06(5) . .
N5 Ca1 K1 51.19(4) . .
O1 Ca1 K1 42.18(4) . .
N4 Ca1 K1 95.37(4) . .
C12 Ca1 K1 67.83(5) . .
Si4 Ca1 K1 61.003(15) . .
Si1 Ca1 K1 129.52(2) . .
Si3 Ca1 K1 60.893(16) . .
Si2 Ca1 K1 154.744(19) . .
O1 K1 N5 73.67(5) . .
O1 K1 C34 108.78(6) . 2_645
N5 K1 C34 119.91(6) . 2_645
O1 K1 C33 114.59(6) . 2_645
N5 K1 C33 144.06(6) . 2_645
C34 K1 C33 24.67(6) 2_645 2_645
O1 K1 C35 123.79(5) . 2_645
N5 K1 C35 103.42(6) . 2_645
C34 K1 C35 24.16(6) 2_645 2_645
C33 K1 C35 41.76(6) 2_645 2_645
O1 K1 Si4 89.82(4) . .
N5 K1 Si4 26.92(3) . .
C34 K1 Si4 94.64(5) 2_645 .
C33 K1 Si4 117.74(5) 2_645 .
C35 K1 Si4 76.53(4) 2_645 .
O1 K1 Si3 81.22(4) . .
N5 K1 Si3 26.67(4) . .
C34 K1 Si3 142.72(5) 2_645 .
C33 K1 Si3 160.91(5) 2_645 .
C35 K1 Si3 121.08(5) 2_645 .
Si4 K1 Si3 48.648(16) . .
O1 K1 Ca1 37.11(3) . .
N5 K1 Ca1 37.75(3) . .
C34 K1 Ca1 113.72(5) 2_645 .
C33 K1 Ca1 133.55(5) 2_645 .
C35 K1 Ca1 112.77(4) 2_645 .
Si4 K1 Ca1 53.364(13) . .
Si3 K1 Ca1 53.800(14) . .
N6 Si1 C15 110.21(12) . .
N6 Si1 C17 114.74(12) . .
C15 Si1 C17 106.40(16) . .
N6 Si1 C16 112.86(12) . .
C15 Si1 C16 104.40(14) . .
C17 Si1 C16 107.53(13) . .
N6 Si1 Ca1 37.99(6) . .
C15 Si1 Ca1 78.58(10) . .
C17 Si1 Ca1 147.01(10) . .
C16 Si1 Ca1 102.43(9) . .
N6 Si2 C18 113.50(11) . .
N6 Si2 C19 114.81(13) . .
C18 Si2 C19 105.15(13) . .
N6 Si2 C20 109.43(11) . .
C18 Si2 C20 105.92(14) . .
C19 Si2 C20 107.48(13) . .
N6 Si2 Ca1 37.00(6) . .
C18 Si2 Ca1 127.21(9) . .
C19 Si2 Ca1 126.12(10) . .
C20 Si2 Ca1 72.48(8) . .
N5 Si3 C22 109.54(10) . .
N5 Si3 C21 114.73(12) . .
C22 Si3 C21 107.60(13) . .
N5 Si3 C23 111.68(11) . .
C22 Si3 C23 106.20(12) . .
C21 Si3 C23 106.66(15) . .
N5 Si3 Ca1 38.92(6) . .
C22 Si3 Ca1 70.69(8) . .
C21 Si3 Ca1 126.13(11) . .
C23 Si3 Ca1 125.97(11) . .
N5 Si3 K1 52.84(6) . .
C22 Si3 K1 103.53(9) . .
C21 Si3 K1 148.86(11) . .
C23 Si3 K1 63.36(10) . .
Ca1 Si3 K1 65.307(16) . .
N5 Si4 C25 114.55(11) . .
N5 Si4 C24 106.72(10) . .
C25 Si4 C24 105.92(12) . .
N5 Si4 C26 114.46(10) . .
C25 Si4 C26 105.19(11) . .
C24 Si4 C26 109.67(12) . .
N5 Si4 Ca1 39.98(6) . .
C25 Si4 Ca1 104.49(8) . .
C24 Si4 Ca1 73.00(8) . .
C26 Si4 Ca1 147.96(8) . .
N5 Si4 K1 53.07(6) . .
C25 Si4 K1 167.56(9) . .
C24 Si4 K1 79.09(8) . .
C26 Si4 K1 83.23(8) . .
Ca1 Si4 K1 65.634(15) . .
C12 O1 Ca1 95.71(12) . .
C12 O1 K1 148.89(14) . .
Ca1 O1 K1 100.71(5) . .
C1 N1 C12 117.59(19) . .
C1 N2 C3 108.2(2) . .
C1 N2 C4 130.2(2) . .
C3 N2 C4 121.5(2) . .
C1 N3 C2 108.7(2) . .
C1 N3 C8 125.29(18) . .
C2 N3 C8 125.9(2) . .
C12 N4 C31 125.47(18) . .
C12 N4 Ca1 93.83(13) . .
C31 N4 Ca1 140.60(14) . .
Si3 N5 Si4 128.08(11) . .
Si3 N5 Ca1 114.31(9) . .
Si4 N5 Ca1 112.42(9) . .
Si3 N5 K1 100.50(8) . .
Si4 N5 K1 100.01(8) . .
Ca1 N5 K1 91.06(5) . .
Si1 N6 Si2 126.55(12) . .
Si1 N6 Ca1 115.51(10) . .
Si2 N6 Ca1 116.91(10) . .
N1 C1 N2 129.6(2) . .
N1 C1 N3 123.7(2) . .
N2 C1 N3 106.52(19) . .
C3 C2 N3 107.9(2) . .
C3 C2 H2 126.0 . .
N3 C2 H2 126.0 . .
C2 C3 N2 108.6(2) . .
C2 C3 H3 125.7 . .
N2 C3 H3 125.7 . .
N2 C4 C7 108.6(2) . .
N2 C4 C5 111.2(2) . .
C7 C4 C5 110.9(2) . .
N2 C4 C6 108.1(2) . .
C7 C4 C6 109.6(2) . .
C5 C4 C6 108.4(2) . .
C4 C5 H5A 109.5 . .
C4 C5 H5B 109.5 . .
H5A C5 H5B 109.5 . .
C4 C5 H5C 109.5 . .
H5A C5 H5C 109.5 . .
H5B C5 H5C 109.5 . .
C4 C6 H6A 109.5 . .
C4 C6 H6B 109.5 . .
H6A C6 H6B 109.5 . .
C4 C6 H6C 109.5 . .
H6A C6 H6C 109.5 . .
H6B C6 H6C 109.5 . .
C4 C7 H7A 109.5 . .
C4 C7 H7B 109.5 . .
H7A C7 H7B 109.5 . .
C4 C7 H7C 109.5 . .
H7A C7 H7C 109.5 . .
H7B C7 H7C 109.5 . .
N3 C8 C11 109.80(19) . .
N3 C8 C9 109.0(2) . .
C11 C8 C9 109.0(2) . .
N3 C8 C10 108.3(2) . .
C11 C8 C10 111.6(2) . .
C9 C8 C10 109.1(2) . .
C8 C9 H9A 109.5 . .
C8 C9 H9B 109.5 . .
H9A C9 H9B 109.5 . .
C8 C9 H9C 109.5 . .
H9A C9 H9C 109.5 . .
H9B C9 H9C 109.5 . .
C8 C10 H10A 109.5 . .
C8 C10 H10B 109.5 . .
H10A C10 H10B 109.5 . .
C8 C10 H10C 109.5 . .
H10A C10 H10C 109.5 . .
H10B C10 H10C 109.5 . .
C8 C11 H11A 109.5 . .
C8 C11 H11B 109.5 . .
H11A C11 H11B 109.5 . .
C8 C11 H11C 109.5 . .
H11A C11 H11C 109.5 . .
H11B C11 H11C 109.5 . .
O1 C12 N1 122.3(2) . .
O1 C12 N4 113.92(18) . .
N1 C12 N4 123.8(2) . .
O1 C12 Ca1 56.62(10) . .
N1 C12 Ca1 178.93(17) . .
N4 C12 Ca1 57.30(11) . .
Si1 C15 H15A 109.5 . .
Si1 C15 H15B 109.5 . .
H15A C15 H15B 109.5 . .
Si1 C15 H15C 109.5 . .
H15A C15 H15C 109.5 . .
H15B C15 H15C 109.5 . .
Si1 C16 H16A 109.5 . .
Si1 C16 H16B 109.5 . .
H16A C16 H16B 109.5 . .
Si1 C16 H16C 109.5 . .
H16A C16 H16C 109.5 . .
H16B C16 H16C 109.5 . .
Si1 C17 H17A 109.5 . .
Si1 C17 H17B 109.5 . .
H17A C17 H17B 109.5 . .
Si1 C17 H17C 109.5 . .
H17A C17 H17C 109.5 . .
H17B C17 H17C 109.5 . .
Si2 C18 H18A 109.5 . .
Si2 C18 H18B 109.5 . .
H18A C18 H18B 109.5 . .
Si2 C18 H18C 109.5 . .
H18A C18 H18C 109.5 . .
H18B C18 H18C 109.5 . .
Si2 C19 H19A 109.5 . .
Si2 C19 H19B 109.5 . .
H19A C19 H19B 109.5 . .
Si2 C19 H19C 109.5 . .
H19A C19 H19C 109.5 . .
H19B C19 H19C 109.5 . .
Si2 C20 H20A 109.5 . .
Si2 C20 H20B 109.5 . .
H20A C20 H20B 109.5 . .
Si2 C20 H20C 109.5 . .
H20A C20 H20C 109.5 . .
H20B C20 H20C 109.5 . .
Si3 C21 H21A 109.5 . .
Si3 C21 H21B 109.5 . .
H21A C21 H21B 109.5 . .
Si3 C21 H21C 109.5 . .
H21A C21 H21C 109.5 . .
H21B C21 H21C 109.5 . .
Si3 C22 H22A 109.5 . .
Si3 C22 H22B 109.5 . .
H22A C22 H22B 109.5 . .
Si3 C22 H22C 109.5 . .
H22A C22 H22C 109.5 . .
H22B C22 H22C 109.5 . .
Si3 C23 H23A 109.5 . .
Si3 C23 H23B 109.5 . .
H23A C23 H23B 109.5 . .
Si3 C23 H23C 109.5 . .
H23A C23 H23C 109.5 . .
H23B C23 H23C 109.5 . .
Si4 C24 H24A 109.5 . .
Si4 C24 H24B 109.5 . .
H24A C24 H24B 109.5 . .
Si4 C24 H24C 109.5 . .
H24A C24 H24C 109.5 . .
H24B C24 H24C 109.5 . .
Si4 C25 H25A 109.5 . .
Si4 C25 H25B 109.5 . .
H25A C25 H25B 109.5 . .
Si4 C25 H25C 109.5 . .
H25A C25 H25C 109.5 . .
H25B C25 H25C 109.5 . .
Si4 C26 H26A 109.5 . .
Si4 C26 H26B 109.5 . .
H26A C26 H26B 109.5 . .
Si4 C26 H26C 109.5 . .
H26A C26 H26C 109.5 . .
H26B C26 H26C 109.5 . .
N4 C31 C36 128.6(2) . .
N4 C31 C32 115.52(19) . .
C36 C31 C32 115.9(2) . .
C33 C32 C31 122.0(2) . .
C33 C32 H32 119.0 . .
C31 C32 H32 119.0 . .
C32 C33 C34 121.3(2) . .
C32 C33 K1 90.26(15) . 2_655
C34 C33 K1 73.99(14) . 2_655
C32 C33 H33 119.4 . .
C34 C33 H33 119.4 . .
K1 C33 H33 106.1 2_655 .
C33 C34 C35 117.9(2) . .
C33 C34 K1 81.33(14) . 2_655
C35 C34 K1 85.54(14) . 2_655
C33 C34 H34 121.0 . .
C35 C34 H34 121.0 . .
K1 C34 H34 102.8 2_655 .
C34 C35 C36 121.6(2) . .
C34 C35 K1 70.30(13) . 2_655
C36 C35 K1 89.98(14) . 2_655
C34 C35 H35 119.2 . .
C36 C35 H35 119.2 . .
K1 C35 H35 110.2 2_655 .
C35 C36 C31 121.2(2) . .
C35 C36 H36 119.4 . .
C31 C36 H36 119.4 . .

loop_
_geom_bond_atom_site_label_1
_geom_bond_atom_site_label_2
_geom_bond_distance
_geom_bond_site_symmetry_2
Ca1 N6 2.3146(19) .
Ca1 N5 2.3482(18) .
Ca1 O1 2.3548(15) .
Ca1 N4 2.3666(18) .
Ca1 C12 2.806(2) .
Ca1 Si4 3.3784(7) .
Ca1 Si1 3.3936(8) .
Ca1 Si3 3.4063(8) .
Ca1 Si2 3.4295(8) .
Ca1 K1 3.8352(7) .
K1 O1 2.6208(16) .
K1 N5 2.9891(18) .
K1 C34 3.184(2) 2_645
K1 C33 3.274(2) 2_645
K1 C35 3.371(2) 2_645
K1 Si4 3.6824(8) .
K1 Si3 3.6881(9) .
Si1 N6 1.6778(19) .
Si1 C15 1.876(3) .
Si1 C17 1.880(3) .
Si1 C16 1.886(3) .
Si2 N6 1.6914(19) .
Si2 C18 1.880(3) .
Si2 C19 1.886(3) .
Si2 C20 1.887(3) .
Si3 N5 1.6834(18) .
Si3 C22 1.881(2) .
Si3 C21 1.882(3) .
Si3 C23 1.882(3) .
Si4 N5 1.6932(18) .
Si4 C25 1.874(2) .
Si4 C24 1.885(3) .
Si4 C26 1.888(2) .
O1 C12 1.309(3) .
N1 C1 1.335(3) .
N1 C12 1.341(3) .
N2 C1 1.366(3) .
N2 C3 1.396(3) .
N2 C4 1.508(3) .
N3 C1 1.370(3) .
N3 C2 1.393(3) .
N3 C8 1.501(3) .
N4 C12 1.358(3) .
N4 C31 1.390(3) .
C2 C3 1.319(4) .
C2 H2 0.9300 .
C3 H3 0.9300 .
C4 C7 1.513(3) .
C4 C5 1.517(4) .
C4 C6 1.528(4) .
C5 H5A 0.9600 .
C5 H5B 0.9600 .
C5 H5C 0.9600 .
C6 H6A 0.9600 .
C6 H6B 0.9600 .
C6 H6C 0.9600 .
C7 H7A 0.9600 .
C7 H7B 0.9600 .
C7 H7C 0.9600 .
C8 C11 1.524(3) .
C8 C9 1.526(3) .
C8 C10 1.532(3) .
C9 H9A 0.9600 .
C9 H9B 0.9600 .
C9 H9C 0.9600 .
C10 H10A 0.9600 .
C10 H10B 0.9600 .
C10 H10C 0.9600 .
C11 H11A 0.9600 .
C11 H11B 0.9600 .
C11 H11C 0.9600 .
C15 H15A 0.9600 .
C15 H15B 0.9600 .
C15 H15C 0.9600 .
C16 H16A 0.9600 .
C16 H16B 0.9600 .
C16 H16C 0.9600 .
C17 H17A 0.9600 .
C17 H17B 0.9600 .
C17 H17C 0.9600 .
C18 H18A 0.9600 .
C18 H18B 0.9600 .
C18 H18C 0.9600 .
C19 H19A 0.9600 .
C19 H19B 0.9600 .
C19 H19C 0.9600 .
C20 H20A 0.9600 .
C20 H20B 0.9600 .
C20 H20C 0.9600 .
C21 H21A 0.9600 .
C21 H21B 0.9600 .
C21 H21C 0.9600 .
C22 H22A 0.9600 .
C22 H22B 0.9600 .
C22 H22C 0.9600 .
C23 H23A 0.9600 .
C23 H23B 0.9600 .
C23 H23C 0.9600 .
C24 H24A 0.9600 .
C24 H24B 0.9600 .
C24 H24C 0.9600 .
C25 H25A 0.9600 .
C25 H25B 0.9600 .
C25 H25C 0.9600 .
C26 H26A 0.9600 .
C26 H26B 0.9600 .
C26 H26C 0.9600 .
C31 C36 1.405(3) .
C31 C32 1.416(3) .
C32 C33 1.378(3) .
C32 H32 0.9300 .
C33 C34 1.383(3) .
C33 K1 3.274(2) 2_655
C33 H33 0.9300 .
C34 C35 1.384(3) .
C34 K1 3.184(2) 2_655
C34 H34 0.9300 .
C35 C36 1.392(3) .
C35 K1 3.371(2) 2_655
C35 H35 0.9300 .
C36 H36 0.9300 .

loop_
_geom_torsion_atom_site_label_1
_geom_torsion_atom_site_label_2
_geom_torsion_atom_site_label_3
_geom_torsion_atom_site_label_4
_geom_torsion
_geom_torsion_site_symmetry_1
_geom_torsion_site_symmetry_4
C22 Si3 N5 Si4 -155.86(14) . .
C21 Si3 N5 Si4 -34.7(2) . .
C23 Si3 N5 Si4 86.77(17) . .
Ca1 Si3 N5 Si4 -152.32(19) . .
K1 Si3 N5 Si4 111.70(15) . .
C22 Si3 N5 Ca1 -3.55(13) . .
C21 Si3 N5 Ca1 117.57(13) . .
C23 Si3 N5 Ca1 -120.92(13) . .
K1 Si3 N5 Ca1 -95.99(9) . .
C22 Si3 N5 K1 92.44(10) . .
C21 Si3 N5 K1 -146.44(12) . .
C23 Si3 N5 K1 -24.93(13) . .
Ca1 Si3 N5 K1 95.99(9) . .
C25 Si4 N5 Si3 69.43(17) . .
C24 Si4 N5 Si3 -173.69(14) . .
C26 Si4 N5 Si3 -52.18(17) . .
Ca1 Si4 N5 Si3 152.74(19) . .
K1 Si4 N5 Si3 -111.92(15) . .
C25 Si4 N5 Ca1 -83.31(13) . .
C24 Si4 N5 Ca1 33.57(13) . .
C26 Si4 N5 Ca1 155.08(10) . .
K1 Si4 N5 Ca1 95.34(9) . .
C25 Si4 N5 K1 -178.65(10) . .
C24 Si4 N5 K1 -61.77(11) . .
C26 Si4 N5 K1 59.74(11) . .
Ca1 Si4 N5 K1 -95.34(9) . .
C15 Si1 N6 Si2 -156.57(16) . .
C17 Si1 N6 Si2 -36.5(2) . .
C16 Si1 N6 Si2 87.15(17) . .
Ca1 Si1 N6 Si2 167.9(2) . .
C15 Si1 N6 Ca1 35.50(16) . .
C17 Si1 N6 Ca1 155.56(14) . .
C16 Si1 N6 Ca1 -80.78(14) . .
C18 Si2 N6 Si1 -46.54(19) . .
C19 Si2 N6 Si1 74.46(18) . .
C20 Si2 N6 Si1 -164.61(14) . .
Ca1 Si2 N6 Si1 -167.8(2) . .
C18 Si2 N6 Ca1 121.25(14) . .
C19 Si2 N6 Ca1 -117.75(13) . .
C20 Si2 N6 Ca1 3.17(15) . .
C12 N1 C1 N2 74.8(3) . .
C12 N1 C1 N3 -110.4(2) . .
C3 N2 C1 N1 177.5(2) . .
C4 N2 C1 N1 -0.3(4) . .
C3 N2 C1 N3 2.1(2) . .
C4 N2 C1 N3 -175.8(2) . .
C2 N3 C1 N1 -177.6(2) . .
C8 N3 C1 N1 -1.7(3) . .
C2 N3 C1 N2 -1.8(2) . .
C8 N3 C1 N2 174.07(19) . .
C1 N3 C2 C3 0.8(3) . .
C8 N3 C2 C3 -175.0(2) . .
N3 C2 C3 N2 0.5(3) . .
C1 N2 C3 C2 -1.7(3) . .
C4 N2 C3 C2 176.4(2) . .
C1 N2 C4 C7 -105.4(3) . .
C3 N2 C4 C7 77.0(3) . .
C1 N2 C4 C5 16.8(3) . .
C3 N2 C4 C5 -160.8(2) . .
C1 N2 C4 C6 135.7(3) . .
C3 N2 C4 C6 -41.9(3) . .
C1 N3 C8 C11 60.1(3) . .
C2 N3 C8 C11 -124.8(2) . .
C1 N3 C8 C9 179.4(2) . .
C2 N3 C8 C9 -5.4(3) . .
C1 N3 C8 C10 -62.0(3) . .
C2 N3 C8 C10 113.2(2) . .
Ca1 O1 C12 N1 179.85(19) . .
K1 O1 C12 N1 58.0(4) . .
Ca1 O1 C12 N4 -0.40(19) . .
K1 O1 C12 N4 -122.2(2) . .
K1 O1 C12 Ca1 -121.8(3) . .
C1 N1 C12 O1 2.8(3) . .
C1 N1 C12 N4 -176.9(2) . .
C31 N4 C12 O1 177.37(19) . .
Ca1 N4 C12 O1 0.40(19) . .
C31 N4 C12 N1 -2.9(3) . .
Ca1 N4 C12 N1 -179.86(19) . .
C31 N4 C12 Ca1 177.0(2) . .
C12 N4 C31 C36 -7.0(4) . .
Ca1 N4 C31 C36 168.25(17) . .
C12 N4 C31 C32 174.0(2) . .
Ca1 N4 C31 C32 -10.8(3) . .
N4 C31 C32 C33 177.8(2) . .
C36 C31 C32 C33 -1.4(3) . .
C31 C32 C33 C34 0.4(4) . .
C31 C32 C33 K1 71.8(2) . 2_655
C32 C33 C34 C35 0.1(4) . .
K1 C33 C34 C35 -80.2(2) 2_655 .
C32 C33 C34 K1 80.3(2) . 2_655
C33 C34 C35 C36 0.5(4) . .
K1 C34 C35 C36 -77.2(2) 2_655 .
C33 C34 C35 K1 77.7(2) . 2_655
C34 C35 C36 C31 -1.6(4) . .
K1 C35 C36 C31 -68.2(2) 2_655 .
N4 C31 C36 C35 -177.1(2) . .
C32 C31 C36 C35 2.0(3) . .
